data_7228031
loop_
_publ_author_name
'Duan, Jingui'
'Zou, Changchang'
'Li, Qianqian'
'Cheng, Fujun'
'Wang, Haijun'
'Jin, Wanqin'

_publ_section_title
;
 Homochiral porous coordination polymers with rare utk topology and two
 kinds of uniform channels for enantioseparation
;
_journal_name_full CrystEngComm
_journal_paper_doi 10.1039/C7CE00522A
_journal_year 2017
_chemical_formula_sum 'C11 H14 N2 O4 Zn'
_chemical_formula_weight 303.61
_chemical_name_systematic
;
 ?
;
_space_group_crystal_system tetragonal
_space_group_IT_number 78
_space_group_name_Hall 'P 4cw'
_space_group_name_H-M_alt 'P 43'
_symmetry_space_group_name_Hall 'P 4cw'
_symmetry_space_group_name_H-M 'P 43'
_atom_sites_solution_hydrogens mixed
_audit_creation_method SHELXL-2013
_audit_update_record
;
2016-12-02 deposited with the CCDC.
2017-04-07 downloaded from the CCDC.
;
_cell_angle_alpha 90
_cell_angle_beta 90
_cell_angle_gamma 90
_cell_formula_units_Z 4
_cell_length_a 12.487(10)
_cell_length_b 12.487(10)
_cell_length_c 9.776(11)
_cell_measurement_reflns_used 1040
_cell_measurement_temperature 296(2)
_cell_measurement_theta_max 21.425
_cell_measurement_theta_min 2.307
_cell_volume 1524(2)
_computing_structure_refinement 'SHELXL-2013 (Sheldrick, 2013)'
_diffrn_ambient_temperature 296(2)
_diffrn_measured_fraction_theta_full 0.842
_diffrn_measured_fraction_theta_max 0.967
_diffrn_measurement_device_type 'Bruker Smart Aepex CCD'
_diffrn_radiation_type MoK\a
_diffrn_radiation_wavelength 0.71073
_diffrn_reflns_av_R_equivalents 0.1390
_diffrn_reflns_av_unetI/netI 0.1591
_diffrn_reflns_Laue_measured_fraction_full 0.842
_diffrn_reflns_Laue_measured_fraction_max 0.967
_diffrn_reflns_limit_h_max 11
_diffrn_reflns_limit_h_min -14
_diffrn_reflns_limit_k_max 14
_diffrn_reflns_limit_k_min -14
_diffrn_reflns_limit_l_max 11
_diffrn_reflns_limit_l_min -11
_diffrn_reflns_number 8999
_diffrn_reflns_point_group_measured_fraction_full 0.839
_diffrn_reflns_point_group_measured_fraction_max 0.966
_diffrn_reflns_theta_full 25.242
_diffrn_reflns_theta_max 23.992
_diffrn_reflns_theta_min 1.631
_exptl_absorpt_coefficient_mu 1.618
_exptl_crystal_colour colorless
_exptl_crystal_density_diffrn 1.323
_exptl_crystal_description block
_exptl_crystal_F_000 624
_exptl_crystal_size_max 0.150
_exptl_crystal_size_mid 0.120
_exptl_crystal_size_min 0.100
_refine_diff_density_max 1.745
_refine_diff_density_min -1.765
_refine_diff_density_rms 0.221
_refine_ls_abs_structure_details
;
 Flack x determined using 372 quotients [(I+)-(I-)]/[(I+)+(I-)]
 (Parsons and Flack (2004), Acta Cryst. A60, s61).
;
_refine_ls_abs_structure_Flack 0.10(4)
_refine_ls_extinction_method none
_refine_ls_goodness_of_fit_ref 0.903
_refine_ls_hydrogen_treatment constr
_refine_ls_matrix_type full
_refine_ls_number_parameters 151
_refine_ls_number_reflns 2306
_refine_ls_number_restraints 260
_refine_ls_restrained_S_all 0.878
_refine_ls_R_factor_all 0.1655
_refine_ls_R_factor_gt 0.1094
_refine_ls_shift/su_max 0.000
_refine_ls_shift/su_mean 0.000
_refine_ls_structure_factor_coef Fsqd
_refine_ls_weighting_details
;
 w=1/[\s^2^(Fo^2^)+(0.1661P)^2^]
 where P=(Fo^2^+2Fc^2^)/3
;
_refine_ls_weighting_scheme calc
_refine_ls_wR_factor_gt 0.2513
_refine_ls_wR_factor_ref 0.2786
_reflns_Friedel_coverage 0.873
_reflns_Friedel_fraction_full 0.836
_reflns_Friedel_fraction_max 0.966
_reflns_number_gt 1095
_reflns_number_total 2306
_reflns_threshold_expression 'I > 2\s(I)'
_cod_data_source_file c7ce00522a2.cif
_cod_data_source_block as
_cod_original_cell_volume 1524(3)
_cod_database_code 7228031
_shelx_space_group_comment
;
The symmetry employed for this shelxl refinement is uniquely defined
by the following loop, which should always be used as a source of
symmetry information in preference to the above space-group names.
They are only intended as comments.
;
_shelx_estimated_absorpt_t_min 0.793
_shelx_estimated_absorpt_t_max 0.855
_shelxl_version_number 2013-2

loop_
_space_group_symop_operation_xyz
'x, y, z'
'-x, -y, z+1/2'
'-y, x, z+3/4'
'y, -x, z+1/4'

loop_
_atom_site_label
_atom_site_type_symbol
_atom_site_fract_x
_atom_site_fract_y
_atom_site_fract_z
_atom_site_U_iso_or_equiv
_atom_site_adp_type
_atom_site_occupancy
_atom_site_site_symmetry_order
_atom_site_calc_flag
_atom_site_refinement_flags_posn
_atom_site_refinement_flags_adp
N2 N 0.9410(19) 0.5631(19) 0.251(3) 0.079(7) Uani 1 1 d . U
H2C H 0.9724 0.5793 0.1626 0.095 Uiso 1 1 d R U
N1 N 0.6706(14) 0.8564(11) 0.101(2) 0.080(7) Uani 1 1 d G U
C1 C 0.7523(15) 0.8082(15) 0.026(2) 0.093(9) Uani 1 1 d G U
H1A H 0.7746 0.8379 -0.0561 0.112 Uiso 1 1 calc R U
C2 C 0.8007(14) 0.7156(16) 0.075(2) 0.085(8) Uani 1 1 d G U
H2A H 0.8554 0.6833 0.0256 0.101 Uiso 1 1 calc R U
C3 C 0.7674(16) 0.6712(13) 0.199(2) 0.085(8) Uani 1 1 d G U
C4 C 0.6857(15) 0.7194(14) 0.273(2) 0.096(8) Uani 1 1 d G U
H4A H 0.6634 0.6897 0.3553 0.116 Uiso 1 1 d R U
C5 C 0.6373(12) 0.8120(13) 0.224(2) 0.072(7) Uani 1 1 d G U
H5A H 0.5826 0.8443 0.2736 0.086 Uiso 1 1 d R U
C6 C 0.812(2) 0.576(2) 0.242(3) 0.067(7) Uani 1 1 d . U
H6A H 0.7869 0.5198 0.1810 0.081 Uiso 1 1 d R U
H6B H 0.7838 0.5601 0.3318 0.081 Uiso 1 1 d R U
C7 C 0.985(3) 0.640(3) 0.358(3) 0.078(7) Uani 1 1 d . U
H7A H 0.9301 0.6910 0.3873 0.093 Uiso 1 1 d R U
C8 C 1.079(3) 0.697(3) 0.305(4) 0.127(14) Uani 1 1 d . U
H8A H 1.1032 0.7403 0.3619 0.191 Uiso 1 1 d R U
H8B H 1.0606 0.7337 0.2221 0.191 Uiso 1 1 d R U
H8C H 1.1354 0.6462 0.2861 0.191 Uiso 1 1 d R U
C9 C 1.017(2) 0.566(2) 0.476(3) 0.059(6) Uani 1 1 d . U
C10 C 0.644(2) 1.174(3) -0.0267(8) 0.112(11) Uani 1 1 d D U
C11 C 0.714(5) 1.267(3) -0.046(7) 0.30(4) Uani 1 1 d D U
H11A H 0.6699 1.3273 -0.0697 0.456 Uiso 1 1 d R U
H11B H 0.7449 1.2543 -0.1175 0.456 Uiso 1 1 d R U
H11C H 0.7518 1.2828 0.0377 0.456 Uiso 1 1 d R U
O1 O 1.0525(19) 0.6269(17) 0.577(3) 0.091(6) Uani 1 1 d . U
O2 O 1.0207(13) 0.4747(13) 0.469(2) 0.053(4) Uani 1 1 d . U
O3 O 0.6848(17) 1.0988(18) 0.024(2) 0.097(6) Uani 1 1 d D U
O4 O 0.551(2) 1.174(3) -0.062(3) 0.146(11) Uani 1 1 d D U
Zn1 Zn 0.5902(2) 0.9842(3) 0.0279(18) 0.0635(10) Uani 1 1 d . U

loop_
_atom_site_aniso_label
_atom_site_aniso_U_11
_atom_site_aniso_U_22
_atom_site_aniso_U_33
_atom_site_aniso_U_23
_atom_site_aniso_U_13
_atom_site_aniso_U_12
N2 0.103(15) 0.117(16) 0.017(11) -0.020(10) -0.022(10) -0.004(14)
N1 0.091(15) 0.124(17) 0.025(10) -0.013(11) -0.016(10) 0.033(13)
C1 0.098(17) 0.14(2) 0.041(13) 0.027(17) 0.015(15) 0.052(16)
C2 0.119(19) 0.108(19) 0.026(11) 0.003(12) 0.001(13) 0.045(16)
C3 0.115(19) 0.110(18) 0.030(12) -0.006(12) 0.000(13) 0.061(16)
C4 0.098(17) 0.111(18) 0.079(18) -0.002(18) 0.012(17) 0.048(15)
C5 0.094(16) 0.102(17) 0.019(10) 0.010(12) 0.000(12) 0.041(15)
C6 0.084(15) 0.075(15) 0.044(15) -0.007(12) 0.013(12) 0.024(14)
C7 0.105(18) 0.093(18) 0.035(13) -0.004(13) -0.027(14) 0.018(15)
C8 0.12(3) 0.20(4) 0.06(2) 0.03(2) -0.04(2) -0.06(3)
C9 0.092(16) 0.070(16) 0.015(10) -0.009(10) -0.010(11) -0.020(14)
C10 0.14(3) 0.13(2) 0.058(18) -0.020(19) 0.00(2) -0.04(2)
C11 0.41(7) 0.23(5) 0.28(7) 0.04(5) 0.02(6) -0.13(5)
O1 0.143(16) 0.096(13) 0.034(9) -0.004(9) -0.013(10) -0.021(12)
O2 0.099(12) 0.049(9) 0.011(6) 0.004(7) -0.002(7) 0.000(9)
O3 0.129(14) 0.136(15) 0.025(8) -0.008(13) 0.007(11) 0.019(12)
O4 0.17(2) 0.16(2) 0.11(2) 0.014(18) -0.02(2) 0.04(2)
Zn1 0.083(2) 0.090(2) 0.0179(11) 0.0004(17) -0.0027(15) 0.0048(19)

loop_
_atom_type_symbol
_atom_type_description
_atom_type_scat_dispersion_real
_atom_type_scat_dispersion_imag
_atom_type_scat_source
C C 0.0033 0.0016 'International Tables Vol C Tables 4.2.6.8 and 6.1.1.4'
H H 0.0000 0.0000 'International Tables Vol C Tables 4.2.6.8 and 6.1.1.4'
N N 0.0061 0.0033 'International Tables Vol C Tables 4.2.6.8 and 6.1.1.4'
O O 0.0106 0.0060 'International Tables Vol C Tables 4.2.6.8 and 6.1.1.4'
Zn Zn 0.2839 1.4301 'International Tables Vol C Tables 4.2.6.8 and 6.1.1.4'

loop_
_geom_angle_atom_site_label_1
_geom_angle_atom_site_label_2
_geom_angle_atom_site_label_3
_geom_angle
_geom_angle_site_symmetry_1
_geom_angle_site_symmetry_3
C7 N2 C6 110(2) . .
C7 N2 Zn1 114.6(17) . 4_565
C6 N2 Zn1 111.5(17) . 4_565
C7 N2 H2C 109.4 . .
C6 N2 H2C 109.4 . .
Zn1 N2 H2C 102.0 4_565 .
C1 N1 C5 120.0 . .
C1 N1 Zn1 121.6(8) . .
C5 N1 Zn1 118.2(9) . .
C2 C1 N1 120.0 . .
C2 C1 H1A 120.0 . .
N1 C1 H1A 120.0 . .
C3 C2 C1 120.0 . .
C3 C2 H2A 120.0 . .
C1 C2 H2A 120.0 . .
C6 C3 C4 120.8(15) . .
C6 C3 C2 119.1(14) . .
C4 C3 C2 120.0 . .
C3 C4 C5 120.0 . .
C3 C4 H4A 120.0 . .
C5 C4 H4A 120.0 . .
C4 C5 N1 120.0 . .
C4 C5 H5A 120.0 . .
N1 C5 H5A 120.0 . .
C3 C6 N2 120(2) . .
C3 C6 H6A 107.4 . .
N2 C6 H6A 107.0 . .
C3 C6 H6B 107.4 . .
N2 C6 H6B 107.3 . .
H6A C6 H6B 106.9 . .
C8 C7 N2 111(3) . .
C8 C7 C9 110(3) . .
N2 C7 C9 103(2) . .
C8 C7 H7A 110.5 . .
N2 C7 H7A 111.3 . .
C9 C7 H7A 110.5 . .
C7 C8 H8A 111.6 . .
C7 C8 H8B 109.5 . .
H8A C8 H8B 109.5 . .
C7 C8 H8C 109.7 . .
H8A C8 H8C 107.0 . .
H8B C8 H8C 109.5 . .
O2 C9 O1 127(2) . .
O2 C9 C7 124(2) . .
O1 C9 C7 108(2) . .
O3 C10 O4 123(3) . .
O3 C10 C11 116(3) . .
O4 C10 C11 122(4) . .
O3 C10 Zn1 43.7(16) . .
O4 C10 Zn1 79(2) . .
C11 C10 Zn1 159(3) . .
C10 C11 H11A 108.0 . .
C10 C11 H11B 103.1 . .
H11A C11 H11B 102.4 . .
C10 C11 H11C 110.0 . .
H11A C11 H11C 109.5 . .
H11B C11 H11C 122.8 . .
C9 O1 Zn1 120.7(16) . 3_755
C9 O2 Zn1 115.6(14) . 4_565
C10 O3 Zn1 110(2) . .
O3 Zn1 N1 107.5(9) . .
O3 Zn1 N2 144.3(11) . 3_654
N1 Zn1 N2 108.0(9) . 3_654
O3 Zn1 O1 90.5(9) . 4_574
N1 Zn1 O1 92.8(7) . 4_574
N2 Zn1 O1 91.5(8) 3_654 4_574
O3 Zn1 O2 95.7(7) . 3_654
N1 Zn1 O2 93.0(6) . 3_654
N2 Zn1 O2 78.7(7) 3_654 3_654
O1 Zn1 O2 169.9(7) 4_574 3_654
O3 Zn1 C10 25.8(8) . .
N1 Zn1 C10 133.3(9) . .
N2 Zn1 C10 118.7(11) 3_654 .
O1 Zn1 C10 87.0(8) 4_574 .
O2 Zn1 C10 95.1(7) 3_654 .

loop_
_geom_bond_atom_site_label_1
_geom_bond_atom_site_label_2
_geom_bond_distance
_geom_bond_site_symmetry_2
N2 C7 1.52(3) .
N2 C6 1.62(3) .
N2 Zn1 2.01(2) 4_565
N2 H2C 0.9700 .
N1 C1 1.3900 .
N1 C5 1.3900 .
N1 Zn1 2.015(12) .
C1 C2 1.3900 .
C1 H1A 0.9300 .
C2 C3 1.3900 .
C2 H2A 0.9300 .
C3 C6 1.38(3) .
C3 C4 1.3900 .
C4 C5 1.3900 .
C4 H4A 0.9300 .
C5 H5A 0.9300 .
C6 H6A 0.9700 .
C6 H6B 0.9700 .
C7 C8 1.47(4) .
C7 C9 1.53(4) .
C7 H7A 0.9800 .
C8 H8A 0.8366 .
C8 H8B 0.9600 .
C8 H8C 0.9600 .
C9 O2 1.15(3) .
C9 O1 1.32(3) .
C10 O3 1.17(2) .
C10 O4 1.21(2) .
C10 C11 1.47(3) .
C10 Zn1 2.52(3) .
C11 H11A 0.9600 .
C11 H11B 0.8171 .
C11 H11C 0.9600 .
O1 Zn1 2.070(19) 3_755
O2 Zn1 2.083(15) 4_565
O3 Zn1 1.86(2) .
Zn1 N2 2.01(2) 3_654
Zn1 O1 2.070(19) 4_574
Zn1 O2 2.083(15) 3_654

loop_
_geom_torsion_atom_site_label_1
_geom_torsion_atom_site_label_2
_geom_torsion_atom_site_label_3
_geom_torsion_atom_site_label_4
_geom_torsion
_geom_torsion_site_symmetry_1
_geom_torsion_site_symmetry_4
C5 N1 C1 C2 0.0 . .
Zn1 N1 C1 C2 -175.3(13) . .
N1 C1 C2 C3 0.0 . .
C1 C2 C3 C6 176(2) . .
C1 C2 C3 C4 0.0 . .
C6 C3 C4 C5 -176(2) . .
C2 C3 C4 C5 0.0 . .
C3 C4 C5 N1 0.0 . .
C1 N1 C5 C4 0.0 . .
Zn1 N1 C5 C4 175.5(13) . .
C4 C3 C6 N2 -130.8(18) . .
C2 C3 C6 N2 53(3) . .
C7 N2 C6 C3 64(3) . .
Zn1 N2 C6 C3 -168.1(17) 4_565 .
C6 N2 C7 C8 -134(3) . .
Zn1 N2 C7 C8 100(3) 4_565 .
C6 N2 C7 C9 108(2) . .
Zn1 N2 C7 C9 -18(3) 4_565 .
C8 C7 C9 O2 -107(4) . .
N2 C7 C9 O2 11(4) . .
C8 C7 C9 O1 64(3) . .
N2 C7 C9 O1 -177(2) . .
O2 C9 O1 Zn1 -48(4) . 3_755
C7 C9 O1 Zn1 140.9(19) . 3_755
O1 C9 O2 Zn1 -168(2) . 4_565
C7 C9 O2 Zn1 2(4) . 4_565
O4 C10 O3 Zn1 5(3) . .
C11 C10 O3 Zn1 -175(3) . .
C10 O3 Zn1 N1 175.0(16) . .
C10 O3 Zn1 N2 -11(2) . 3_654
C10 O3 Zn1 O1 81.9(17) . 4_574
C10 O3 Zn1 O2 -90.0(17) . 3_654

loop_
_platon_squeeze_void_nr
_platon_squeeze_void_average_x
_platon_squeeze_void_average_y
_platon_squeeze_void_average_z
_platon_squeeze_void_volume
_platon_squeeze_void_count_electrons
_platon_squeeze_void_content
1 0.000 0.000 -0.029 277 83 ' '
2 0.500 0.500 -0.021 245 77 ' '
